data_4113997
loop_
_publ_author_name
'Dawn M. Crumpton-Bregel'
'Karen I. Goldberg'

_publ_contact_author
;
      Goldberg, Karen I. 
    Department of Chemistry, BOX 351700
    University of Washington
    Seattle, WA 98195
    USA
;
_publ_contact_author_email goldberg@chem.washington.edu
_publ_section_title
;
 Mechanisms of C-C and C-H Alkane Reductive Eliminations from Octahedral
 Pt(IV): Reaction via Five-Coordinate Intermediates or Direct Elimination?
;
_journal_name_full 'Journal of the American Chemical Society'
_journal_page_first 9442
_journal_page_last 9456
_journal_paper_doi 10.1021/ja029140u
_journal_volume 125
_journal_year 2003
_chemical_formula_moiety 'C29 H34 P2 Pt'
_chemical_formula_sum 'C29 H34 P2 Pt'
_chemical_formula_weight 639.59
_chemical_name_common (dppbz)PtMe3H
_chemical_name_systematic
; 
(dppbz)PtMe3H
;
_space_group_IT_number 14
_symmetry_cell_setting monoclinic
_symmetry_space_group_name_Hall '-P 2yn'
_symmetry_space_group_name_H-M 'P 1 21/n 1'
_atom_sites_solution_hydrogens geom
_atom_sites_solution_primary direct
_atom_sites_solution_secondary difmap
_audit_creation_method SHELXL-97
_cell_angle_alpha 90.00
_cell_angle_beta 107.0455(10)
_cell_angle_gamma 90.00
_cell_formula_units_Z 4
_cell_length_a 10.05560(10)
_cell_length_b 17.0058(3)
_cell_length_c 16.1268(3)
_cell_measurement_reflns_used 1077
_cell_measurement_temperature 161(2)
_cell_volume 2636.60(7)
_computing_cell_refinement 'HKL SCALEPACK'
_computing_data_collection KappaCCD
_computing_data_reduction DENZO
_computing_molecular_graphics 'maXus, Zortep'
_computing_publication_material 'SHELXL-97 (Sheldrick, 1997)'
_computing_structure_refinement 'SHELXL-97 (Sheldrick, 1997)'
_computing_structure_solution SIR92
_diffrn_ambient_temperature 161(2)
_diffrn_measured_fraction_theta_full 0.907
_diffrn_measured_fraction_theta_max 0.907
_diffrn_measurement_device_type 'Nonius KappaCCD'
_diffrn_measurement_method '\f and \w scans'
_diffrn_radiation_monochromator graphite
_diffrn_radiation_source 'fine-focus sealed tube'
_diffrn_radiation_type MoK\a
_diffrn_radiation_wavelength 0.71070
_diffrn_reflns_av_R_equivalents 0.0222
_diffrn_reflns_av_sigmaI/netI 0.0366
_diffrn_reflns_limit_h_max 13
_diffrn_reflns_limit_h_min -13
_diffrn_reflns_limit_k_max 24
_diffrn_reflns_limit_k_min -24
_diffrn_reflns_limit_l_max 23
_diffrn_reflns_limit_l_min -23
_diffrn_reflns_number 108784
_diffrn_reflns_theta_full 30.52
_diffrn_reflns_theta_max 30.52
_diffrn_reflns_theta_min 2.40
_exptl_absorpt_coefficient_mu 5.458
_exptl_absorpt_correction_T_max 0.6693
_exptl_absorpt_correction_T_min 0.5372
_exptl_absorpt_correction_type scalepack
_exptl_crystal_colour plate
_exptl_crystal_density_diffrn 1.611
_exptl_crystal_description colorless
_exptl_crystal_F_000 1264
_exptl_crystal_size_max 0.13
_exptl_crystal_size_mid 0.10
_exptl_crystal_size_min 0.08
_refine_diff_density_max 1.932
_refine_diff_density_min -2.280
_refine_diff_density_rms 0.130
_refine_ls_extinction_method none
_refine_ls_goodness_of_fit_ref 1.028
_refine_ls_hydrogen_treatment mixed
_refine_ls_matrix_type full
_refine_ls_number_parameters 292
_refine_ls_number_reflns 7550
_refine_ls_number_restraints 0
_refine_ls_restrained_S_all 1.028
_refine_ls_R_factor_all 0.0512
_refine_ls_R_factor_gt 0.0352
_refine_ls_shift/su_max 0.120
_refine_ls_shift/su_mean 0.002
_refine_ls_structure_factor_coef Fsqd
_refine_ls_weighting_details 'w=1/[\s^2^(Fo^2^)+(0.0316P)^2^+6.9896P] where P=(Fo^2^+2Fc^2^)/3'
_refine_ls_weighting_scheme calc
_refine_ls_wR_factor_gt 0.0765
_refine_ls_wR_factor_ref 0.0824
_reflns_number_gt 6003
_reflns_number_total 7550
_reflns_threshold_expression >2sigma(I)
_cod_data_source_file ja029140usi20021029_062411_3.cif
_cod_data_source_block (dppbz)PtMe3H
_cod_depositor_comments
;
The following automatic conversions were performed:

'_refine_ls_weighting_scheme' value 'calc
w=1/[\s^2^(Fo^2^)+(0.0316P)^2^+6.9896P] where P=(Fo^2^+2Fc^2^)/3' was
changed to 'calc'. New tag '_refine_ls_weighting_details' was
created. The value of the new tag was set to
'w=1/[\s^2^(Fo^2^)+(0.0316P)^2^+6.9896P] where P=(Fo^2^+2Fc^2^)/3'.

Automatic conversion script
Id: cif_fix_values 3143 2015-03-26 13:38:13Z robertas 
;
_cod_database_code 4113997

loop_
_symmetry_equiv_pos_as_xyz
'x, y, z'
'-x+1/2, y+1/2, -z+1/2'
'-x, -y, -z'
'x-1/2, -y-1/2, z-1/2'

loop_
_atom_site_label
_atom_site_type_symbol
_atom_site_fract_x
_atom_site_fract_y
_atom_site_fract_z
_atom_site_U_iso_or_equiv
_atom_site_adp_type
_atom_site_occupancy
_atom_site_calc_flag
_atom_site_refinement_flags
C1 C 0.9479(5) 0.2316(3) 1.0089(3) 0.0374(9) Uani 1 d .
H1A H 0.9652 0.2271 0.9531 0.056 Uiso 1 d R
H1B H 0.9444 0.1808 1.0308 0.056 Uiso 1 d R
H1C H 1.0060 0.2624 1.0607 0.056 Uiso 1 d R
C2 C 0.8546(4) 0.3762(2) 1.0843(3) 0.0321(8) Uani 1 d .
H2A H 0.9485 0.3635 1.1008 0.048 Uiso 1 d R
H2B H 0.8350 0.4334 1.0589 0.048 Uiso 1 d R
H2C H 0.7755 0.3741 1.1249 0.048 Uiso 1 d R
C3 C 0.7406(6) 0.2216(3) 1.1034(3) 0.0406(10) Uani 1 d .
H3A H 0.7685 0.1666 1.1023 0.061 Uiso 1 d R
H3B H 0.6250 0.2243 1.1058 0.061 Uiso 1 d R
H3C H 0.7915 0.2655 1.1420 0.061 Uiso 1 d R
C4 C 0.6486(5) 0.2287(2) 0.7897(2) 0.0330(9) Uani 1 d .
H4A H 0.5962 0.2079 0.7428 0.036 Uiso 1 d R
H4B H 0.7545 0.2198 0.7837 0.036 Uiso 1 d R
C5 C 0.6228(4) 0.3184(2) 0.7839(2) 0.0310(8) Uani 1 d .
H5A H 0.5336 0.3297 0.7881 0.034 Uiso 1 d R
H5B H 0.6141 0.3293 0.7243 0.034 Uiso 1 d R
C6 C 0.9071(4) 0.3779(2) 0.8449(2) 0.0291(8) Uani 1 d .
C7 C 0.9119(5) 0.3704(3) 0.7595(3) 0.0428(11) Uani 1 d .
H7 H 0.8367 0.3523 0.7190 0.047 Uiso 1 d R
C8 C 1.0374(6) 0.3841(3) 0.7405(4) 0.0572(14) Uani 1 d .
H8 H 1.0399 0.3762 0.6819 0.063 Uiso 1 d R
C9 C 1.1557(5) 0.4053(3) 0.8047(4) 0.0507(13) Uani 1 d .
H9 H 1.2556 0.4151 0.7854 0.056 Uiso 1 d R
C10 C 1.1516(5) 0.4122(3) 0.8886(3) 0.0418(10) Uani 1 d .
H10 H 1.2369 0.4349 0.9484 0.046 Uiso 1 d R
C11 C 1.0283(5) 0.3987(3) 0.9092(3) 0.0363(9) Uani 1 d .
H11 H 1.0371 0.4050 0.9738 0.040 Uiso 1 d R
C12 C 0.6840(4) 0.4663(2) 0.8765(2) 0.0279(8) Uani 1 d .
C13 C 0.5579(4) 0.4775(3) 0.8950(3) 0.0344(9) Uani 1 d .
H13 H 0.5141 0.4332 0.9136 0.038 Uiso 1 d R
C14 C 0.5051(5) 0.5524(3) 0.8985(3) 0.0375(9) Uani 1 d .
H14 H 0.4048 0.5711 0.9171 0.041 Uiso 1 d R
C15 C 0.5791(5) 0.6178(3) 0.8846(3) 0.0388(10) Uani 1 d .
H15 H 0.5245 0.6762 0.8856 0.043 Uiso 1 d R
C16 C 0.7059(5) 0.6074(2) 0.8673(3) 0.0365(9) Uani 1 d .
H16 H 0.7341 0.6623 0.8546 0.040 Uiso 1 d R
C17 C 0.7573(4) 0.5320(2) 0.8627(3) 0.0318(8) Uani 1 d .
H17 H 0.8413 0.5295 0.8422 0.035 Uiso 1 d R
C18 C 0.4526(4) 0.1787(2) 0.8763(3) 0.0323(8) Uani 1 d .
C19 C 0.3738(5) 0.2261(3) 0.9130(4) 0.0482(12) Uani 1 d .
H19 H 0.4217 0.2703 0.9410 0.053 Uiso 1 d R
C20 C 0.2289(6) 0.2140(3) 0.8930(5) 0.0616(17) Uani 1 d .
H20 H 0.1862 0.2574 0.9205 0.068 Uiso 1 d R
C21 C 0.1665(5) 0.1565(4) 0.8366(4) 0.0578(15) Uani 1 d .
H21 H 0.0627 0.1494 0.8333 0.064 Uiso 1 d R
C22 C 0.2440(5) 0.1081(4) 0.8000(3) 0.0534(13) Uani 1 d .
H22 H 0.2060 0.0586 0.7618 0.059 Uiso 1 d R
C23 C 0.3863(5) 0.1187(3) 0.8195(3) 0.0415(10) Uani 1 d .
H23 H 0.4479 0.0863 0.7864 0.046 Uiso 1 d R
C24 C 0.7066(4) 0.0950(2) 0.9095(3) 0.0305(8) Uani 1 d .
C25 C 0.8068(5) 0.0690(3) 0.8733(3) 0.0389(10) Uani 1 d .
H25 H 0.8396 0.1067 0.8401 0.043 Uiso 1 d R
C26 C 0.8635(5) -0.0065(3) 0.8921(3) 0.0471(12) Uani 1 d .
H26 H 0.9215 -0.0050 0.8620 0.052 Uiso 1 d R
C27 C 0.8175(5) -0.0558(3) 0.9453(3) 0.0475(12) Uani 1 d .
H27 H 0.8475 -0.1045 0.9576 0.052 Uiso 1 d R
C28 C 0.7168(6) -0.0303(3) 0.9812(3) 0.0492(12) Uani 1 d .
H28 H 0.6763 -0.0684 1.0153 0.054 Uiso 1 d R
C29 C 0.6614(5) 0.0445(3) 0.9636(3) 0.0404(10) Uani 1 d .
H29 H 0.5751 0.0613 0.9831 0.044 Uiso 1 d R
P1 P 0.63850(11) 0.19492(6) 0.89610(6) 0.0270(2) Uani 1 d .
P2 P 0.74860(10) 0.36590(6) 0.87626(6) 0.02501(19) Uani 1 d .
Pt1 Pt 0.752673(15) 0.288746(8) 0.995508(8) 0.02515(5) Uani 1 d .
H1PT H 0.605(4) 0.337(2) 0.996(3) 0.028 Uiso 1 d .

loop_
_atom_site_aniso_label
_atom_site_aniso_U_11
_atom_site_aniso_U_22
_atom_site_aniso_U_33
_atom_site_aniso_U_23
_atom_site_aniso_U_13
_atom_site_aniso_U_12
C1 0.038(2) 0.031(2) 0.043(2) 0.0022(17) 0.0109(19) 0.0070(18)
C2 0.035(2) 0.0251(19) 0.0340(19) -0.0023(15) 0.0068(17) 0.0017(16)
C3 0.060(3) 0.031(2) 0.034(2) 0.0077(17) 0.018(2) -0.002(2)
C4 0.042(2) 0.033(2) 0.0244(17) -0.0028(15) 0.0099(17) -0.0029(17)
C5 0.036(2) 0.032(2) 0.0226(17) -0.0001(15) 0.0056(15) -0.0009(17)
C6 0.033(2) 0.0250(19) 0.0323(18) 0.0038(15) 0.0144(16) 0.0068(15)
C7 0.043(3) 0.054(3) 0.037(2) 0.004(2) 0.019(2) 0.008(2)
C8 0.060(3) 0.073(4) 0.053(3) 0.012(3) 0.040(3) 0.016(3)
C9 0.041(3) 0.049(3) 0.072(3) 0.017(3) 0.032(3) 0.011(2)
C10 0.033(2) 0.035(2) 0.063(3) 0.006(2) 0.022(2) -0.0012(18)
C11 0.036(2) 0.032(2) 0.043(2) -0.0009(18) 0.0144(19) 0.0018(17)
C12 0.030(2) 0.0271(19) 0.0250(17) 0.0025(14) 0.0055(15) 0.0020(15)
C13 0.031(2) 0.035(2) 0.039(2) 0.0048(17) 0.0116(18) 0.0028(16)
C14 0.034(2) 0.041(2) 0.037(2) 0.0034(18) 0.0092(18) 0.0096(18)
C15 0.043(2) 0.035(2) 0.037(2) 0.0054(17) 0.0106(19) 0.0136(19)
C16 0.048(3) 0.025(2) 0.038(2) 0.0052(16) 0.014(2) 0.0060(17)
C17 0.035(2) 0.030(2) 0.0332(19) 0.0056(16) 0.0156(17) 0.0027(16)
C18 0.032(2) 0.030(2) 0.036(2) 0.0095(16) 0.0108(17) 0.0068(16)
C19 0.047(3) 0.025(2) 0.081(4) 0.005(2) 0.032(3) 0.0043(19)
C20 0.045(3) 0.034(3) 0.119(5) 0.020(3) 0.045(3) 0.012(2)
C21 0.030(2) 0.067(4) 0.075(4) 0.034(3) 0.013(3) 0.005(2)
C22 0.039(3) 0.075(4) 0.041(2) 0.006(2) 0.003(2) -0.012(3)
C23 0.033(2) 0.062(3) 0.0285(19) -0.0015(19) 0.0082(17) -0.006(2)
C24 0.030(2) 0.0234(19) 0.0339(19) -0.0039(15) 0.0034(16) 0.0007(15)
C25 0.034(2) 0.031(2) 0.051(3) -0.0097(19) 0.012(2) -0.0025(17)
C26 0.040(3) 0.039(3) 0.060(3) -0.014(2) 0.013(2) 0.006(2)
C27 0.046(3) 0.030(2) 0.055(3) -0.003(2) -0.002(2) 0.011(2)
C28 0.063(3) 0.034(3) 0.050(3) 0.013(2) 0.016(2) 0.013(2)
C29 0.047(3) 0.030(2) 0.043(2) 0.0093(18) 0.012(2) 0.0097(19)
P1 0.0292(5) 0.0243(5) 0.0285(5) 0.0009(4) 0.0103(4) 0.0023(4)
P2 0.0270(5) 0.0239(5) 0.0249(4) 0.0017(4) 0.0088(4) 0.0024(4)
Pt1 0.02857(9) 0.02377(7) 0.02350(7) 0.00118(5) 0.00823(5) 0.00226(6)

loop_
_atom_type_symbol
_atom_type_description
_atom_type_scat_dispersion_real
_atom_type_scat_dispersion_imag
_atom_type_scat_source
C C 0.0033 0.0016 'International Tables Vol C Tables 4.2.6.8 and 6.1.1.4'
H H 0.0000 0.0000 'International Tables Vol C Tables 4.2.6.8 and 6.1.1.4'
P P 0.1023 0.0942 'International Tables Vol C Tables 4.2.6.8 and 6.1.1.4'
Pt Pt -1.7033 8.3905 'International Tables Vol C Tables 4.2.6.8 and 6.1.1.4'

loop_
_geom_angle_atom_site_label_1
_geom_angle_atom_site_label_2
_geom_angle_atom_site_label_3
_geom_angle
Pt1 C1 H1A 110.6
Pt1 C1 H1B 108.7
H1A C1 H1B 108.3
Pt1 C1 H1C 97.9
H1A C1 H1C 126.1
H1B C1 H1C 104.0
Pt1 C2 H2A 106.4
Pt1 C2 H2B 112.9
H2A C2 H2B 112.7
Pt1 C2 H2C 94.8
H2A C2 H2C 129.3
H2B C2 H2C 99.5
Pt1 C3 H3A 114.5
Pt1 C3 H3B 107.6
H3A C3 H3B 109.2
Pt1 C3 H3C 88.1
H3A C3 H3C 128.4
H3B C3 H3C 106.2
C5 C4 P1 108.1(3)
C5 C4 H4A 107.7
P1 C4 H4A 120.3
C5 C4 H4B 106.2
P1 C4 H4B 110.8
H4A C4 H4B 102.9
C4 C5 P2 108.8(3)
C4 C5 H5A 110.2
P2 C5 H5A 107.3
C4 C5 H5B 102.5
P2 C5 H5B 124.6
H5A C5 H5B 103.0
C11 C6 C7 118.7(4)
C11 C6 P2 117.9(3)
C7 C6 P2 123.3(3)
C6 C7 C8 119.6(5)
C6 C7 H7 118.9
C8 C7 H7 121.2
C9 C8 C7 120.9(5)
C9 C8 H8 120.6
C7 C8 H8 118.4
C10 C9 C8 119.7(5)
C10 C9 H9 122.5
C8 C9 H9 117.8
C9 C10 C11 120.5(5)
C9 C10 H10 128.6
C11 C10 H10 110.6
C10 C11 C6 120.6(4)
C10 C11 H11 114.0
C6 C11 H11 125.3
C17 C12 C13 118.7(4)
C17 C12 P2 123.0(3)
C13 C12 P2 118.2(3)
C14 C13 C12 121.0(4)
C14 C13 H13 119.3
C12 C13 H13 119.0
C13 C14 C15 119.9(4)
C13 C14 H14 128.7
C15 C14 H14 111.3
C14 C15 C16 119.6(4)
C14 C15 H15 114.4
C16 C15 H15 126.0
C17 C16 C15 120.2(4)
C17 C16 H16 135.0
C15 C16 H16 104.4
C12 C17 C16 120.5(4)
C12 C17 H17 124.1
C16 C17 H17 115.0
C19 C18 C23 118.9(4)
C19 C18 P1 121.7(4)
C23 C18 P1 119.4(3)
C18 C19 C20 120.0(5)
C18 C19 H19 113.4
C20 C19 H19 125.4
C21 C20 C19 120.1(5)
C21 C20 H20 130.0
C19 C20 H20 109.5
C20 C21 C22 120.6(5)
C20 C21 H21 112.3
C22 C21 H21 126.5
C21 C22 C23 120.1(5)
C21 C22 H22 125.3
C23 C22 H22 114.4
C22 C23 C18 120.3(5)
C22 C23 H23 121.8
C18 C23 H23 117.6
C25 C24 C29 118.8(4)
C25 C24 P1 123.1(3)
C29 C24 P1 118.0(3)
C24 C25 C26 120.3(5)
C24 C25 H25 116.0
C26 C25 H25 123.5
C27 C26 C25 120.3(5)
C27 C26 H26 141.1
C25 C26 H26 98.7
C26 C27 C28 119.7(4)
C26 C27 H27 123.8
C28 C27 H27 116.5
C27 C28 C29 120.3(5)
C27 C28 H28 119.4
C29 C28 H28 119.9
C28 C29 C24 120.6(4)
C28 C29 H29 120.6
C24 C29 H29 118.2
C24 P1 C18 102.13(19)
C24 P1 C4 106.31(19)
C18 P1 C4 102.6(2)
C24 P1 Pt1 117.91(13)
C18 P1 Pt1 120.06(14)
C4 P1 Pt1 106.18(14)
C6 P2 C12 103.71(18)
C6 P2 C5 105.99(18)
C12 P2 C5 104.60(18)
C6 P2 Pt1 119.32(13)
C12 P2 Pt1 116.55(12)
C5 P2 Pt1 105.34(13)
C2 Pt1 C3 87.44(17)
C2 Pt1 C1 90.17(17)
C3 Pt1 C1 86.81(19)
C2 Pt1 P1 178.78(11)
C3 Pt1 P1 93.54(13)
C1 Pt1 P1 90.62(13)
C2 Pt1 P2 92.93(11)
C3 Pt1 P2 175.54(14)
C1 Pt1 P2 97.63(13)
P1 Pt1 P2 86.04(3)
C2 Pt1 H1PT 84.7(14)
C3 Pt1 H1PT 89.8(14)
C1 Pt1 H1PT 174.0(14)
P1 Pt1 H1PT 94.5(14)
P2 Pt1 H1PT 85.8(14)

loop_
_geom_bond_atom_site_label_1
_geom_bond_atom_site_label_2
_geom_bond_distance
C1 Pt1 2.145(4)
C1 H1A 0.9683
C1 H1B 0.9379
C1 H1C 1.0136
C2 Pt1 2.110(4)
C2 H2A 0.9283
C2 H2B 1.0514
C2 H2C 1.1696
C3 Pt1 2.114(4)
C3 H3A 0.9781
C3 H3B 1.1753
C3 H3C 1.0100
C4 C5 1.544(6)
C4 P1 1.841(4)
C4 H4A 0.8609
C4 H4B 1.1075
C5 P2 1.835(4)
C5 H5A 0.9390
C5 H5B 0.9574
C6 C11 1.394(6)
C6 C7 1.398(5)
C6 P2 1.819(4)
C7 C8 1.403(7)
C7 H7 0.8964
C8 C9 1.376(8)
C8 H8 0.9621
C9 C10 1.372(7)
C9 H9 1.1476
C10 C11 1.393(6)
C10 H10 1.1532
C11 H11 1.0250
C12 C17 1.392(5)
C12 C13 1.398(6)
C12 P2 1.827(4)
C13 C14 1.387(6)
C13 H13 0.9638
C14 C15 1.393(6)
C14 H14 1.1772
C15 C16 1.394(6)
C15 H15 1.1372
C16 C17 1.393(6)
C16 H16 1.0139
C17 H17 0.9941
C18 C19 1.380(6)
C18 C23 1.402(6)
C18 P1 1.823(4)
C19 C20 1.412(7)
C19 H19 0.9345
C20 C21 1.357(9)
C20 H20 1.0185
C21 C22 1.379(8)
C21 H21 1.0365
C22 C23 1.385(7)
C22 H22 1.0470
C23 H23 1.0798
C24 C25 1.378(6)
C24 C29 1.392(6)
C24 P1 1.821(4)
C25 C26 1.401(6)
C25 H25 0.9539
C26 C27 1.373(8)
C26 H26 0.8616
C27 C28 1.375(7)
C27 H27 0.8838
C28 C29 1.385(6)
C28 H28 1.0096
C29 H29 1.0457
P1 Pt1 2.3141(10)
P2 Pt1 2.3185(9)
Pt1 H1PT 1.70(4)

loop_
_geom_torsion_atom_site_label_1
_geom_torsion_atom_site_label_2
_geom_torsion_atom_site_label_3
_geom_torsion_atom_site_label_4
_geom_torsion
P1 C4 C5 P2 55.8(3)
C11 C6 C7 C8 -0.2(7)
P2 C6 C7 C8 177.1(4)
C6 C7 C8 C9 -0.4(8)
C7 C8 C9 C10 0.8(8)
C8 C9 C10 C11 -0.6(7)
C9 C10 C11 C6 0.0(7)
C7 C6 C11 C10 0.4(6)
P2 C6 C11 C10 -177.1(3)
C17 C12 C13 C14 0.9(6)
P2 C12 C13 C14 178.3(3)
C12 C13 C14 C15 -1.0(6)
C13 C14 C15 C16 0.0(6)
C14 C15 C16 C17 0.9(7)
C13 C12 C17 C16 0.0(6)
P2 C12 C17 C16 -177.2(3)
C15 C16 C17 C12 -0.9(6)
C23 C18 C19 C20 -0.2(7)
P1 C18 C19 C20 177.0(4)
C18 C19 C20 C21 -1.0(8)
C19 C20 C21 C22 1.7(8)
C20 C21 C22 C23 -1.2(8)
C21 C22 C23 C18 0.0(7)
C19 C18 C23 C22 0.7(7)
P1 C18 C23 C22 -176.6(4)
C29 C24 C25 C26 -1.1(6)
P1 C24 C25 C26 174.5(3)
C24 C25 C26 C27 1.3(7)
C25 C26 C27 C28 -0.9(8)
C26 C27 C28 C29 0.2(8)
C27 C28 C29 C24 -0.1(8)
C25 C24 C29 C28 0.5(7)
P1 C24 C29 C28 -175.4(4)
C25 C24 P1 C18 137.3(4)
C29 C24 P1 C18 -47.0(4)
C25 C24 P1 C4 30.2(4)
C29 C24 P1 C4 -154.1(3)
C25 C24 P1 Pt1 -88.7(4)
C29 C24 P1 Pt1 87.0(4)
C19 C18 P1 C24 138.9(4)
C23 C18 P1 C24 -43.9(4)
C19 C18 P1 C4 -111.1(4)
C23 C18 P1 C4 66.2(4)
C19 C18 P1 Pt1 6.3(4)
C23 C18 P1 Pt1 -176.5(3)
C5 C4 P1 C24 -167.7(3)
C5 C4 P1 C18 85.4(3)
C5 C4 P1 Pt1 -41.4(3)
C11 C6 P2 C12 82.2(3)
C7 C6 P2 C12 -95.1(4)
C11 C6 P2 C5 -167.9(3)
C7 C6 P2 C5 14.8(4)
C11 C6 P2 Pt1 -49.4(4)
C7 C6 P2 Pt1 133.3(3)
C17 C12 P2 C6 -5.3(4)
C13 C12 P2 C6 177.5(3)
C17 C12 P2 C5 -116.1(3)
C13 C12 P2 C5 66.6(3)
C17 C12 P2 Pt1 128.0(3)
C13 C12 P2 Pt1 -49.2(3)
C4 C5 P2 C6 83.3(3)
C4 C5 P2 C12 -167.5(3)
C4 C5 P2 Pt1 -44.1(3)
C24 P1 Pt1 C2 163(6)
C18 P1 Pt1 C2 -71(6)
C4 P1 Pt1 C2 44(6)
C24 P1 Pt1 C3 -53.9(2)
C18 P1 Pt1 C3 71.7(2)
C4 P1 Pt1 C3 -172.9(2)
C24 P1 Pt1 C1 33.0(2)
C18 P1 Pt1 C1 158.51(19)
C4 P1 Pt1 C1 -86.01(19)
C24 P1 Pt1 P2 130.58(16)
C18 P1 Pt1 P2 -103.88(15)
C4 P1 Pt1 P2 11.60(15)
C6 P2 Pt1 C2 76.30(19)
C12 P2 Pt1 C2 -49.48(18)
C5 P2 Pt1 C2 -164.91(18)
C6 P2 Pt1 C3 170.9(17)
C12 P2 Pt1 C3 45.1(17)
C5 P2 Pt1 C3 -70.3(17)
C6 P2 Pt1 C1 -14.3(2)
C12 P2 Pt1 C1 -140.04(19)
C5 P2 Pt1 C1 104.53(19)
C6 P2 Pt1 P1 -104.36(15)
C12 P2 Pt1 P1 129.87(15)
C5 P2 Pt1 P1 14.44(14)
